data_1547942
loop_
_publ_author_name
'Kuang, Yulong'
'Shen, Bin'
'Dai, Li'
'Yao, Qian'
'Liu, Xiaohua'
'Lin, Lili'
'Feng, Xiaoming'

_publ_section_title
;
 Diastereodivergent asymmetric Michael-alkylation reactions using chiral
 <i>N</i>,<i>N</i>'-dioxide/metal complexes.
;
_journal_issue 3
_journal_name_full 'Chemical science'
_journal_page_first 688
_journal_page_last 692
_journal_paper_doi 10.1039/c7sc02757e
_journal_volume 9
_journal_year 2018
_chemical_absolute_configuration rmad
_chemical_formula_moiety 'C24 H23 N O6'
_chemical_formula_sum 'C24 H23 N O6'
_chemical_formula_weight 421.43
_space_group_crystal_system monoclinic
_space_group_IT_number 4
_space_group_name_Hall 'P 2yb'
_space_group_name_H-M_alt 'P 1 21 1'
_symmetry_space_group_name_Hall 'P 2yb'
_symmetry_space_group_name_H-M 'P 1 21 1'
_atom_sites_solution_hydrogens geom
_atom_sites_solution_primary direct
_audit_creation_date 2015-01-26
_audit_creation_method
;
Olex2 1.2
(compiled 2014.05.21 svn.r2940 for OlexSys, GUI svn.r4846)
;
_audit_update_record
;
2015-07-09 deposited with the CCDC.
2017-11-08 downloaded from the CCDC.
;
_cell_angle_alpha 90
_cell_angle_beta 93.3470(10)
_cell_angle_gamma 90
_cell_formula_units_Z 2
_cell_length_a 10.51320(10)
_cell_length_b 9.68370(10)
_cell_length_c 10.80560(10)
_cell_measurement_reflns_used 12537
_cell_measurement_temperature 293
_cell_measurement_theta_max 72.6950
_cell_measurement_theta_min 4.5730
_cell_volume 1098.206(19)
_computing_cell_refinement
;
CrysAlisPro, Agilent Technologies,
Version 1.171.37.33 (release 27-03-2014 CrysAlis171 .NET)
(compiled Mar 27 2014,17:12:48)
;
_computing_data_collection
;
CrysAlisPro, Agilent Technologies,
Version 1.171.37.33 (release 27-03-2014 CrysAlis171 .NET)
(compiled Mar 27 2014,17:12:48)
;
_computing_data_reduction
;
CrysAlisPro, Agilent Technologies,
Version 1.171.37.33 (release 27-03-2014 CrysAlis171 .NET)
(compiled Mar 27 2014,17:12:48)
;
_computing_molecular_graphics 'Olex2 (Dolomanov et al., 2009)'
_computing_publication_material 'Olex2 (Dolomanov et al., 2009)'
_computing_structure_refinement 'ShelXL (Sheldrick, 2008)'
_computing_structure_solution 'ShelXT (Sheldrick, 2008)'
_diffrn_ambient_temperature 293
_diffrn_detector 'CCD plate'
_diffrn_detector_area_resol_mean 15.9595
_diffrn_detector_type EosS2
_diffrn_measured_fraction_theta_full 1.000
_diffrn_measured_fraction_theta_max 0.994
_diffrn_measurement_details
;
#__ type_ start__ end____ width___ exp.time_
  1 omega  -18.00   71.00   1.0000    1.0000
omega____ theta____ kappa____ phi______ frames
    -        2.0000   36.0000  126.8295 89

#__ type_ start__ end____ width___ exp.time_
  2 omega  -38.00   -6.00   1.0000    1.0000
omega____ theta____ kappa____ phi______ frames
    -       18.0000  130.0000  -44.3546 32

#__ type_ start__ end____ width___ exp.time_
  3 omega  -31.00   53.00   1.0000    1.0000
omega____ theta____ kappa____ phi______ frames
    -       36.2921  -57.0000   60.0000 84

#__ type_ start__ end____ width___ exp.time_
  4 omega    1.00   75.00   1.0000    1.0000
omega____ theta____ kappa____ phi______ frames
    -       36.2921  -99.0000  -60.0000 74

#__ type_ start__ end____ width___ exp.time_
  5 omega  -31.00   53.00   1.0000    1.0000
omega____ theta____ kappa____ phi______ frames
    -       36.2921  -57.0000  -30.0000 84

#__ type_ start__ end____ width___ exp.time_
  6 omega   17.00  105.00   1.0000    1.0000
omega____ theta____ kappa____ phi______ frames
    -       36.2921   38.0000 -120.0000 88

#__ type_ start__ end____ width___ exp.time_
  7 omega   17.00  105.00   1.0000    1.0000
omega____ theta____ kappa____ phi______ frames
    -       36.2921   38.0000  -30.0000 88

#__ type_ start__ end____ width___ exp.time_
  8 omega    1.00   75.00   1.0000    1.0000
omega____ theta____ kappa____ phi______ frames
    -       36.2921  -99.0000 -150.0000 74

#__ type_ start__ end____ width___ exp.time_
  9 omega  -31.00   53.00   1.0000    1.0000
omega____ theta____ kappa____ phi______ frames
    -       36.2921  -57.0000  -90.0000 84

#__ type_ start__ end____ width___ exp.time_
 10 omega   23.00   90.00   1.0000    1.0000
omega____ theta____ kappa____ phi______ frames
    -       36.2921 -125.0000  150.0000 67

#__ type_ start__ end____ width___ exp.time_
 11 omega    4.00   32.00   1.0000    1.0000
omega____ theta____ kappa____ phi______ frames
    -       38.0000   90.0000  136.5377 28

#__ type_ start__ end____ width___ exp.time_
 12 omega    7.00   36.00   1.0000    1.0000
omega____ theta____ kappa____ phi______ frames
    -       38.0000   85.0000  118.0698 29

#__ type_ start__ end____ width___ exp.time_
 13 omega    5.00   33.00   1.0000    1.0000
omega____ theta____ kappa____ phi______ frames
    -       38.0000   88.0000    9.6228 28

#__ type_ start__ end____ width___ exp.time_
 14 omega   11.00   38.00   1.0000    1.0000
omega____ theta____ kappa____ phi______ frames
    -       42.0000   84.0000   46.5190 27

#__ type_ start__ end____ width___ exp.time_
 15 omega   12.00   40.00   1.0000    1.0000
omega____ theta____ kappa____ phi______ frames
    -       42.0000   83.0000 -124.9151 28

#__ type_ start__ end____ width___ exp.time_
 16 omega   16.00   45.00   1.0000    1.0000
omega____ theta____ kappa____ phi______ frames
    -       46.0000   82.0000  -74.4725 29

#__ type_ start__ end____ width___ exp.time_
 17 omega   24.00  117.00   1.0000    1.0000
omega____ theta____ kappa____ phi______ frames
    -       50.0000   75.0000    0.0039 93

#__ type_ start__ end____ width___ exp.time_
 18 omega   28.00  121.00   1.0000    1.0000
omega____ theta____ kappa____ phi______ frames
    -       54.0000   75.0000  162.8734 93

#__ type_ start__ end____ width___ exp.time_
 19 omega   28.00  121.00   1.0000    1.0000
omega____ theta____ kappa____ phi______ frames
    -       54.0000   75.0000  109.5090 93

#__ type_ start__ end____ width___ exp.time_
 20 omega   31.00  126.00   1.0000    1.0000
omega____ theta____ kappa____ phi______ frames
    -       58.0000   77.0000  -62.7127 95

#__ type_ start__ end____ width___ exp.time_
 21 omega   38.00  125.00   1.0000    1.0000
omega____ theta____ kappa____ phi______ frames
    -       58.0000   64.0000   68.8260 87

#__ type_ start__ end____ width___ exp.time_
 22 omega   31.00  126.00   1.0000    1.0000
omega____ theta____ kappa____ phi______ frames
    -       58.0000   77.0000   29.0849 95

#__ type_ start__ end____ width___ exp.time_
 23 omega   32.00  125.00   1.0000    1.0000
omega____ theta____ kappa____ phi______ frames
    -       58.0000   76.0000  -34.6370 93

#__ type_ start__ end____ width___ exp.time_
 24 omega   33.00  125.00   1.0000    1.0000
omega____ theta____ kappa____ phi______ frames
    -       58.0000   74.0000 -160.4908 92

#__ type_ start__ end____ width___ exp.time_
 25 omega   31.00  126.00   1.0000    1.0000
omega____ theta____ kappa____ phi______ frames
    -       58.0000   77.0000 -128.8754 95

#__ type_ start__ end____ width___ exp.time_
 26 omega   81.00  176.00   1.0000    8.0000
omega____ theta____ kappa____ phi______ frames
    -      108.0000   77.0000  150.0000 95

#__ type_ start__ end____ width___ exp.time_
 27 omega   90.00  175.00   1.0000    8.0000
omega____ theta____ kappa____ phi______ frames
    -      108.0000   61.0000  -30.0000 85

#__ type_ start__ end____ width___ exp.time_
 28 omega   81.00  176.00   1.0000    8.0000
omega____ theta____ kappa____ phi______ frames
    -      108.0000   77.0000   30.0000 95

#__ type_ start__ end____ width___ exp.time_
 29 omega   81.00  176.00   1.0000    8.0000
omega____ theta____ kappa____ phi______ frames
    -      108.0000   77.0000   60.0000 95

#__ type_ start__ end____ width___ exp.time_
 30 omega   81.00  176.00   1.0000    8.0000
omega____ theta____ kappa____ phi______ frames
    -      108.0000   77.0000 -120.0000 95

#__ type_ start__ end____ width___ exp.time_
 31 omega   81.00  176.00   1.0000    8.0000
omega____ theta____ kappa____ phi______ frames
    -      108.0000   77.0000  -60.0000 95

#__ type_ start__ end____ width___ exp.time_
 32 omega   90.00  175.00   1.0000    8.0000
omega____ theta____ kappa____ phi______ frames
    -      108.0000   61.0000   30.0000 85

#__ type_ start__ end____ width___ exp.time_
 33 omega   90.00  175.00   1.0000    8.0000
omega____ theta____ kappa____ phi______ frames
    -      108.0000   61.0000 -180.0000 85

#__ type_ start__ end____ width___ exp.time_
 34 omega   90.00  175.00   1.0000    8.0000
omega____ theta____ kappa____ phi______ frames
    -      108.0000   61.0000 -150.0000 85

#__ type_ start__ end____ width___ exp.time_
 35 omega   39.00  109.00   1.0000    8.0000
omega____ theta____ kappa____ phi______ frames
    -      108.0000  -94.0000  150.0000 70

#__ type_ start__ end____ width___ exp.time_
 36 omega   90.00  175.00   1.0000    8.0000
omega____ theta____ kappa____ phi______ frames
    -      108.0000   61.0000   90.0000 85

#__ type_ start__ end____ width___ exp.time_
 37 omega   39.00  109.00   1.0000    8.0000
omega____ theta____ kappa____ phi______ frames
    -      108.0000  -94.0000 -120.0000 70

#__ type_ start__ end____ width___ exp.time_
 38 omega   81.00  176.00   1.0000    8.0000
omega____ theta____ kappa____ phi______ frames
    -      108.0000   77.0000 -180.0000 95

#__ type_ start__ end____ width___ exp.time_
 39 omega   90.00  175.00   1.0000    8.0000
omega____ theta____ kappa____ phi______ frames
    -      108.0000   61.0000  -90.0000 85

#__ type_ start__ end____ width___ exp.time_
 40 omega   81.00  176.00   1.0000    8.0000
omega____ theta____ kappa____ phi______ frames
    -      108.0000   77.0000  120.0000 95

#__ type_ start__ end____ width___ exp.time_
 41 omega   81.00  176.00   1.0000    8.0000
omega____ theta____ kappa____ phi______ frames
    -      108.0000   77.0000    0.0000 95

#__ type_ start__ end____ width___ exp.time_
 42 omega   40.00   98.00   1.0000    8.0000
omega____ theta____ kappa____ phi______ frames
    -      108.0000  -45.0000  120.0000 58

#__ type_ start__ end____ width___ exp.time_
 43 omega   81.00  176.00   1.0000    8.0000
omega____ theta____ kappa____ phi______ frames
    -      108.0000   77.0000  -90.0000 95

#__ type_ start__ end____ width___ exp.time_
 44 omega   81.00  159.00   1.0000    8.0000
omega____ theta____ kappa____ phi______ frames
    -      108.0000   77.0000 -150.0000 78

#__ type_ start__ end____ width___ exp.time_
 45 omega   90.00  166.00   1.0000    8.0000
omega____ theta____ kappa____ phi______ frames
    -      108.0000   61.0000  150.0000 76

#__ type_ start__ end____ width___ exp.time_
 46 omega   39.00   82.00   1.0000    8.0000
omega____ theta____ kappa____ phi______ frames
    -      108.0000  -94.0000   90.0000 43

#__ type_ start__ end____ width___ exp.time_
 47 omega   91.00  132.00   1.0000    8.0000
omega____ theta____ kappa____ phi______ frames
    -      108.0000   61.0000   60.0000 41

#__ type_ start__ end____ width___ exp.time_
 48 omega   39.00  116.00   1.0000    8.0000
omega____ theta____ kappa____ phi______ frames
    -      108.0000 -111.0000   60.0000 77

#__ type_ start__ end____ width___ exp.time_
 49 omega   82.00  108.00   1.0000    8.0000
omega____ theta____ kappa____ phi______ frames
    -      108.0000   77.0000   90.0000 26

#__ type_ start__ end____ width___ exp.time_
 50 omega  125.00  175.00   1.0000    8.0000
omega____ theta____ kappa____ phi______ frames
    -      108.0000   77.0000   90.0000 50

#__ type_ start__ end____ width___ exp.time_
 51 omega   72.00  134.00   1.0000    8.0000
omega____ theta____ kappa____ phi______ frames
    -      108.0000  -77.0000 -120.0000 62

#__ type_ start__ end____ width___ exp.time_
 52 omega   90.00  133.00   1.0000    8.0000
omega____ theta____ kappa____ phi______ frames
    -      108.0000   61.0000  120.0000 43

#__ type_ start__ end____ width___ exp.time_
 53 omega  140.00  168.00   1.0000    8.0000
omega____ theta____ kappa____ phi______ frames
    -      108.0000   61.0000  120.0000 28

#__ type_ start__ end____ width___ exp.time_
 54 omega   81.00  108.00   1.0000    8.0000
omega____ theta____ kappa____ phi______ frames
    -      108.0000   77.0000  -30.0000 27

#__ type_ start__ end____ width___ exp.time_
 55 omega   42.00   67.00   1.0000    8.0000
omega____ theta____ kappa____ phi______ frames
    -      108.0000  -77.0000 -120.0000 25
;
_diffrn_measurement_device 'four-circle diffractometer'
_diffrn_measurement_device_type 'New Gemini, Dual, Cu at zero, EosS2'
_diffrn_measurement_method '\w scans'
_diffrn_orient_matrix_UB_11 0.1203670000
_diffrn_orient_matrix_UB_12 -0.0139628000
_diffrn_orient_matrix_UB_13 0.0874575000
_diffrn_orient_matrix_UB_21 -0.0686263000
_diffrn_orient_matrix_UB_22 0.0743375000
_diffrn_orient_matrix_UB_23 0.1030734000
_diffrn_orient_matrix_UB_31 -0.0484499000
_diffrn_orient_matrix_UB_32 -0.1399887000
_diffrn_orient_matrix_UB_33 0.0460102000
_diffrn_radiation_monochromator graphite
_diffrn_radiation_probe x-ray
_diffrn_radiation_type CuK\a
_diffrn_radiation_wavelength 1.54184
_diffrn_reflns_av_R_equivalents 0.0386
_diffrn_reflns_av_unetI/netI 0.0204
_diffrn_reflns_Laue_measured_fraction_full 1.000
_diffrn_reflns_Laue_measured_fraction_max 0.994
_diffrn_reflns_limit_h_max 13
_diffrn_reflns_limit_h_min -13
_diffrn_reflns_limit_k_max 11
_diffrn_reflns_limit_k_min -11
_diffrn_reflns_limit_l_max 13
_diffrn_reflns_limit_l_min -13
_diffrn_reflns_number 21649
_diffrn_reflns_point_group_measured_fraction_full 0.971
_diffrn_reflns_point_group_measured_fraction_max 0.961
_diffrn_reflns_theta_full 67.684
_diffrn_reflns_theta_max 72.686
_diffrn_reflns_theta_min 4.098
_diffrn_source 'Enhance (Cu) X-ray Source'
_exptl_absorpt_coefficient_mu 0.759
_exptl_absorpt_correction_T_max 1.00000
_exptl_absorpt_correction_T_min 0.68481
_exptl_absorpt_correction_type multi-scan
_exptl_absorpt_process_details
;
CrysAlisPro, Agilent Technologies,
Version 1.171.37.33 (release 27-03-2014 CrysAlis171 .NET)
(compiled Mar 27 2014,17:12:48)
Empirical absorption correction using spherical harmonics,
 implemented in SCALE3 ABSPACK scaling algorithm.
;
_exptl_crystal_colour 'clear light colourless'
_exptl_crystal_colour_lustre clear
_exptl_crystal_colour_modifier light
_exptl_crystal_colour_primary colourless
_exptl_crystal_density_diffrn 1.274
_exptl_crystal_description block
_exptl_crystal_F_000 444
_exptl_crystal_size_max 0.5
_exptl_crystal_size_mid 0.4
_exptl_crystal_size_min 0.3
_refine_diff_density_max 0.168
_refine_diff_density_min -0.340
_refine_diff_density_rms 0.070
_refine_ls_abs_structure_details
;
 Flack x determined using 1787 quotients [(I+)-(I-)]/[(I+)+(I-)]
 (Parsons, Flack and Wagner, Acta Cryst. B69 (2013) 249-259).
;
_refine_ls_abs_structure_Flack 0.03(8)
_refine_ls_extinction_method none
_refine_ls_goodness_of_fit_ref 1.025
_refine_ls_hydrogen_treatment constr
_refine_ls_matrix_type full
_refine_ls_number_parameters 284
_refine_ls_number_reflns 4188
_refine_ls_number_restraints 1
_refine_ls_restrained_S_all 1.025
_refine_ls_R_factor_all 0.0505
_refine_ls_R_factor_gt 0.0499
_refine_ls_shift/su_max 0.000
_refine_ls_shift/su_mean 0.000
_refine_ls_structure_factor_coef Fsqd
_refine_ls_weighting_details 'w=1/[\s^2^(Fo^2^)+(0.0940P)^2^+0.0830P] where P=(Fo^2^+2Fc^2^)/3'
_refine_ls_weighting_scheme calc
_refine_ls_wR_factor_gt 0.1275
_refine_ls_wR_factor_ref 0.1285
_reflns_Friedel_coverage 0.820
_reflns_Friedel_fraction_full 0.938
_reflns_Friedel_fraction_max 0.924
_reflns_number_gt 4111
_reflns_number_total 4188
_reflns_threshold_expression 'I > 2\s(I)'
_cod_data_source_file c7sc02757e2.cif
_cod_data_source_block fxm-kyl-9c-boc-2
_cod_depositor_comments 'Adding full bibliography for 1547942--1547944.cif.'
_cod_database_code 1547942
_shelx_space_group_comment
;
The symmetry employed for this shelxl refinement is uniquely defined
by the following loop, which should always be used as a source of
symmetry information in preference to the above space-group names.
They are only intended as comments.
;
_reflns_odcompleteness_completeness 100.00
_reflns_odcompleteness_iscentric 1
_reflns_odcompleteness_theta 66.97
_olex2_refinement_description
;
1. Others
 Fixed Uiso: H00D(0.057) H00E(0.057) H00I(0.078) H00J(0.07) H00L(0.081)
 H00M(0.089) H00N(0.089) H00O(0.121) H00P(0.1) H00A(0.17) H00B(0.17) H00C(0.17)
 H00F(0.155) H00G(0.155) H00H(0.155) H00K(0.152) H00Q(0.152) H00R(0.152)
 H00T(0.126) H00U(0.139) H00S(0.199) H00V(0.199) H00W(0.199)
 Fixed X: H00D(0.3992) H00E(0.3413) H00I(0.1333) H00J(0.177) H00L(0.0446)
 H00M(0.0693) H00N(0.0229) H00O(-0.0981) H00P(0.296) H00A(0.8395) H00B(0.8188)
 H00C(0.9255) H00F(0.5122) H00G(0.4661) H00H(0.3666) H00K(0.5577) H00Q(0.5842)
 H00R(0.6262) H00T(-0.0652) H00U(0.1266) H00S(0.2571) H00V(0.3588) H00W(0.3065)
 Fixed Y: H00D(0.1588) H00E(0.4249) H00I(0.3913) H00J(0.0943) H00L(0.0373)
 H00M(0.4164) H00N(0.1836) H00O(0.3226) H00P(0.1131) H00A(0.2591) H00B(0.1167)
 H00C(0.2174) H00F(0.7207) H00G(0.8734) H00H(0.7527) H00K(0.8401) H00Q(0.9334)
 H00R(0.7781) H00T(0.1295) H00U(0.0221) H00S(0.8849) H00V(0.9898) H00W(0.8733)
 Fixed Z: H00D(0.4565) H00E(0.5559) H00I(0.0055) H00J(0.3464) H00L(0.1735)
 H00M(0.5145) H00N(0.0075) H00O(0.6177) H00P(0.65) H00A(0.2408) H00B(0.3056)
 H00C(0.3582) H00F(-0.0709) H00G(-0.0914) H00H(-0.0938) H00K(0.2298)
 H00Q(0.1156) H00R(0.1173) H00T(0.7403) H00U(0.7485) H00S(0.0592) H00V(0.1145)
 H00W(0.1985)
;
_shelx_shelxl_version_number 2014/7
_olex2_submission_special_instructions 'No special instructions were received'

loop_
_space_group_symop_operation_xyz
'x, y, z'
'-x, y+1/2, -z'

loop_
_atom_site_label
_atom_site_type_symbol
_atom_site_fract_x
_atom_site_fract_y
_atom_site_fract_z
_atom_site_U_iso_or_equiv
_atom_site_adp_type
_atom_site_occupancy
_atom_site_site_symmetry_order
_atom_site_calc_flag
_atom_site_refinement_flags_posn
O001 O 0.4296(2) 0.5631(2) 0.36565(19) 0.0669(5) Uani 1 1 d .
N002 N 0.29925(17) 0.4845(2) 0.19847(18) 0.0468(4) Uani 1 1 d .
O003 O 0.5884(2) 0.3924(2) 0.5444(2) 0.0686(5) Uani 1 1 d .
O004 O 0.41311(19) 0.6641(2) 0.13648(19) 0.0646(5) Uani 1 1 d .
O005 O 0.2265(2) 0.6145(3) 0.0343(2) 0.0876(9) Uani 1 1 d .
O006 O 0.5999(3) 0.1387(3) 0.3214(2) 0.0808(7) Uani 1 1 d .
C007 C 0.3615(2) 0.4765(3) 0.3175(2) 0.0468(5) Uani 1 1 d .
O008 O 0.7509(2) 0.2760(4) 0.3982(3) 0.1061(11) Uani 1 1 d .
C009 C 0.3069(2) 0.5949(3) 0.1140(2) 0.0514(5) Uani 1 1 d .
C00A C 0.23031(19) 0.2792(3) 0.2797(2) 0.0462(5) Uani 1 1 d .
C00B C 0.3202(2) 0.3440(3) 0.3729(2) 0.0452(5) Uani 1 1 d .
C00C C 0.5477(2) 0.3052(3) 0.4743(2) 0.0500(5) Uani 1 1 d .
C00D C 0.4123(2) 0.2590(3) 0.4586(2) 0.0472(5) Uani 1 1 d .
H00D H 0.3992 0.1588 0.4565 0.057 Uiso 1 1 calc R
C00E C 0.3104(2) 0.3406(3) 0.5140(2) 0.0477(5) Uani 1 1 d .
H00E H 0.3413 0.4249 0.5559 0.057 Uiso 1 1 calc R
C00F C 0.2011(3) 0.2748(3) 0.5727(2) 0.0558(6) Uani 1 1 d .
C00G C 0.6348(3) 0.2303(3) 0.3875(2) 0.0567(6) Uani 1 1 d .
C00H C 0.2185(2) 0.3669(3) 0.1776(2) 0.0489(5) Uani 1 1 d .
C00I C 0.1413(3) 0.3328(4) 0.0737(3) 0.0648(7) Uani 1 1 d .
H00I H 0.1333 0.3913 0.0055 0.078 Uiso 1 1 calc R
C00J C 0.1674(2) 0.1542(3) 0.2793(3) 0.0583(6) Uani 1 1 d .
H00J H 0.1770 0.0943 0.3464 0.070 Uiso 1 1 calc R
C00K C 0.4342(3) 0.8016(3) 0.0802(2) 0.0619(7) Uani 1 1 d .
C00L C 0.0890(3) 0.1204(4) 0.1753(3) 0.0677(8) Uani 1 1 d .
H00L H 0.0446 0.0373 0.1735 0.081 Uiso 1 1 calc R
C00M C 0.0820(3) 0.3374(4) 0.5626(3) 0.0744(8) Uani 1 1 d .
H00M H 0.0693 0.4164 0.5145 0.089 Uiso 1 1 calc R
C00N C 0.0763(3) 0.2083(4) 0.0755(3) 0.0740(9) Uani 1 1 d .
H00N H 0.0229 0.1836 0.0075 0.089 Uiso 1 1 calc R
C00O C -0.0181(4) 0.2814(7) 0.6247(5) 0.1009(16) Uani 1 1 d .
H00O H -0.0981 0.3226 0.6177 0.121 Uiso 1 1 calc R
C00P C 0.2170(4) 0.1566(4) 0.6429(4) 0.0835(10) Uani 1 1 d .
H00P H 0.2960 0.1131 0.6500 0.100 Uiso 1 1 calc R
C00Q C 0.8414(4) 0.2118(7) 0.3189(5) 0.1132(18) Uani 1 1 d .
H00A H 0.8395 0.2591 0.2408 0.170 Uiso 1 1 calc GR
H00B H 0.8188 0.1167 0.3056 0.170 Uiso 1 1 calc GR
H00C H 0.9255 0.2174 0.3582 0.170 Uiso 1 1 calc GR
C00R C 0.4458(5) 0.7857(6) -0.0562(3) 0.1036(16) Uani 1 1 d .
H00F H 0.5122 0.7207 -0.0709 0.155 Uiso 1 1 calc GR
H00G H 0.4661 0.8734 -0.0914 0.155 Uiso 1 1 calc GR
H00H H 0.3666 0.7527 -0.0938 0.155 Uiso 1 1 calc GR
C00S C 0.5623(5) 0.8420(6) 0.1413(4) 0.1012(14) Uani 1 1 d .
H00K H 0.5577 0.8401 0.2298 0.152 Uiso 1 1 calc GR
H00Q H 0.5842 0.9334 0.1156 0.152 Uiso 1 1 calc GR
H00R H 0.6262 0.7781 0.1173 0.152 Uiso 1 1 calc GR
C00T C 0.0009(5) 0.1651(6) 0.6964(5) 0.1046(16) Uani 1 1 d .
H00T H -0.0652 0.1295 0.7403 0.126 Uiso 1 1 calc R
C00U C 0.1154(6) 0.1030(6) 0.7028(6) 0.1159(18) Uani 1 1 d .
H00U H 0.1266 0.0221 0.7485 0.139 Uiso 1 1 calc R
C00V C 0.3298(7) 0.8958(6) 0.1163(8) 0.133(2) Uani 1 1 d .
H00S H 0.2571 0.8849 0.0592 0.199 Uiso 1 1 calc GR
H00V H 0.3588 0.9898 0.1145 0.199 Uiso 1 1 calc GR
H00W H 0.3065 0.8733 0.1985 0.199 Uiso 1 1 calc GR

loop_
_atom_site_aniso_label
_atom_site_aniso_U_11
_atom_site_aniso_U_22
_atom_site_aniso_U_33
_atom_site_aniso_U_23
_atom_site_aniso_U_13
_atom_site_aniso_U_12
O001 0.0851(13) 0.0571(11) 0.0564(9) 0.0038(8) -0.0139(9) -0.0244(10)
N002 0.0401(8) 0.0546(12) 0.0454(9) 0.0005(8) 0.0010(7) 0.0004(8)
O003 0.0573(10) 0.0713(13) 0.0766(12) -0.0147(11) -0.0013(9) -0.0066(9)
O004 0.0622(10) 0.0704(13) 0.0606(10) 0.0140(10) -0.0025(8) -0.0098(9)
O005 0.0678(12) 0.111(2) 0.0805(14) 0.0383(15) -0.0225(11) -0.0130(13)
O006 0.0920(15) 0.0846(16) 0.0684(12) -0.0135(12) 0.0265(11) -0.0139(13)
C007 0.0453(10) 0.0499(13) 0.0449(10) -0.0026(9) 0.0012(8) -0.0014(9)
O008 0.0424(10) 0.144(3) 0.132(2) -0.049(2) 0.0103(12) 0.0035(14)
C009 0.0437(11) 0.0622(15) 0.0486(11) 0.0047(10) 0.0064(8) 0.0062(10)
C00A 0.0367(9) 0.0505(13) 0.0519(11) -0.0109(9) 0.0062(8) 0.0011(8)
C00B 0.0434(10) 0.0442(11) 0.0477(11) -0.0022(9) 0.0015(8) -0.0006(8)
C00C 0.0482(11) 0.0501(13) 0.0510(11) 0.0054(10) -0.0019(9) 0.0019(9)
C00D 0.0468(11) 0.0430(12) 0.0516(11) 0.0046(9) 0.0015(9) 0.0015(9)
C00E 0.0510(12) 0.0453(12) 0.0467(11) -0.0017(9) 0.0035(8) -0.0020(9)
C00F 0.0574(13) 0.0600(15) 0.0508(11) -0.0097(11) 0.0106(9) -0.0068(11)
C00G 0.0528(13) 0.0641(16) 0.0530(12) 0.0078(12) 0.0012(10) 0.0071(11)
C00H 0.0342(9) 0.0611(14) 0.0516(12) -0.0087(10) 0.0039(8) 0.0010(9)
C00I 0.0482(12) 0.090(2) 0.0550(12) -0.0077(14) -0.0050(10) -0.0053(13)
C00J 0.0486(12) 0.0568(15) 0.0701(15) -0.0129(12) 0.0092(10) -0.0057(11)
C00K 0.0767(18) 0.0577(16) 0.0525(13) 0.0033(12) 0.0134(11) -0.0032(13)
C00L 0.0481(12) 0.0735(19) 0.0816(19) -0.0277(16) 0.0058(11) -0.0135(12)
C00M 0.0629(16) 0.086(2) 0.0752(17) -0.0108(17) 0.0143(13) 0.0009(16)
C00N 0.0485(13) 0.098(3) 0.0745(18) -0.0301(18) -0.0046(12) -0.0128(14)
C00O 0.0631(19) 0.135(4) 0.108(3) -0.039(3) 0.0320(19) -0.019(2)
C00P 0.087(2) 0.076(2) 0.090(2) 0.0164(19) 0.0278(18) -0.0064(18)
C00Q 0.0548(18) 0.158(5) 0.129(4) -0.034(4) 0.020(2) 0.022(2)
C00R 0.135(4) 0.118(4) 0.0600(17) -0.001(2) 0.023(2) -0.047(3)
C00S 0.119(3) 0.098(3) 0.085(2) 0.007(2) -0.007(2) -0.043(3)
C00T 0.096(3) 0.120(4) 0.103(3) -0.015(3) 0.046(2) -0.042(3)
C00U 0.133(4) 0.095(3) 0.126(4) 0.014(3) 0.059(3) -0.028(3)
C00V 0.141(5) 0.078(3) 0.186(6) 0.006(4) 0.065(4) 0.026(3)

loop_
_atom_type_symbol
_atom_type_description
_atom_type_scat_dispersion_real
_atom_type_scat_dispersion_imag
_atom_type_scat_source
C C 0.0181 0.0091 'International Tables Vol C Tables 4.2.6.8 and 6.1.1.4'
H H 0.0000 0.0000 'International Tables Vol C Tables 4.2.6.8 and 6.1.1.4'
N N 0.0311 0.0180 'International Tables Vol C Tables 4.2.6.8 and 6.1.1.4'
O O 0.0492 0.0322 'International Tables Vol C Tables 4.2.6.8 and 6.1.1.4'

loop_
_geom_angle_atom_site_label_1
_geom_angle_atom_site_label_2
_geom_angle_atom_site_label_3
_geom_angle
C007 N002 C009 126.2(2)
C007 N002 C00H 109.81(19)
C009 N002 C00H 123.9(2)
C009 O004 C00K 121.8(2)
O001 C007 N002 126.1(2)
O001 C007 C00B 127.3(2)
N002 C007 C00B 106.48(19)
C00G O008 C00Q 116.5(3)
O004 C009 N002 110.3(2)
O005 C009 N002 121.7(3)
O005 C009 O004 127.9(3)
C00H C00A C00B 107.7(2)
C00J C00A C00B 131.4(3)
C00J C00A C00H 120.8(2)
C007 C00B C00D 120.93(19)
C007 C00B C00E 117.1(2)
C00A C00B C007 106.3(2)
C00A C00B C00D 122.5(2)
C00A C00B C00E 126.1(2)
C00E C00B C00D 57.81(15)
O003 C00C C00D 125.9(2)
O003 C00C C00G 121.2(2)
C00D C00C C00G 112.9(2)
C00B C00D H00D 115.6
C00C C00D C00B 118.1(2)
C00C C00D H00D 115.6
C00E C00D C00B 60.92(15)
C00E C00D C00C 120.1(2)
C00E C00D H00D 115.6
C00B C00E H00E 113.7
C00D C00E C00B 61.28(15)
C00D C00E H00E 113.7
C00D C00E C00F 122.5(2)
C00F C00E C00B 122.1(2)
C00F C00E H00E 113.7
C00M C00F C00E 119.6(3)
C00P C00F C00E 121.2(3)
C00P C00F C00M 119.1(3)
O006 C00G O008 124.5(3)
O006 C00G C00C 123.3(3)
O008 C00G C00C 112.1(3)
C00A C00H N002 109.64(19)
C00I C00H N002 129.2(3)
C00I C00H C00A 121.2(3)
C00H C00I H00I 121.3
C00H C00I C00N 117.5(3)
C00N C00I H00I 121.3
C00A C00J H00J 121.0
C00A C00J C00L 118.1(3)
C00L C00J H00J 121.0
O004 C00K C00R 109.5(3)
O004 C00K C00S 101.7(3)
O004 C00K C00V 108.1(3)
C00R C00K C00S 109.5(3)
C00R C00K C00V 115.1(5)
C00V C00K C00S 112.0(5)
C00J C00L H00L 119.6
C00N C00L C00J 120.9(3)
C00N C00L H00L 119.6
C00F C00M H00M 120.2
C00F C00M C00O 119.7(4)
C00O C00M H00M 120.2
C00I C00N H00N 119.2
C00L C00N C00I 121.6(3)
C00L C00N H00N 119.2
C00M C00O H00O 119.9
C00T C00O C00M 120.2(4)
C00T C00O H00O 119.9
C00F C00P H00P 120.1
C00F C00P C00U 119.8(4)
C00U C00P H00P 120.1
O008 C00Q H00A 109.5
O008 C00Q H00B 109.5
O008 C00Q H00C 109.5
H00A C00Q H00B 109.5
H00A C00Q H00C 109.5
H00B C00Q H00C 109.5
C00K C00R H00F 109.5
C00K C00R H00G 109.5
C00K C00R H00H 109.5
H00F C00R H00G 109.5
H00F C00R H00H 109.5
H00G C00R H00H 109.5
C00K C00S H00K 109.5
C00K C00S H00Q 109.5
C00K C00S H00R 109.5
H00K C00S H00Q 109.5
H00K C00S H00R 109.5
H00Q C00S H00R 109.5
C00O C00T H00T 120.2
C00U C00T C00O 119.7(4)
C00U C00T H00T 120.2
C00P C00U H00U 119.2
C00T C00U C00P 121.5(5)
C00T C00U H00U 119.2
C00K C00V H00S 109.5
C00K C00V H00V 109.5
C00K C00V H00W 109.5
H00S C00V H00V 109.5
H00S C00V H00W 109.5
H00V C00V H00W 109.5

loop_
_geom_bond_atom_site_label_1
_geom_bond_atom_site_label_2
_geom_bond_distance
O001 C007 1.201(3)
N002 C007 1.410(3)
N002 C009 1.411(3)
N002 C00H 1.431(3)
O003 C00C 1.197(3)
O004 C009 1.313(3)
O004 C00K 1.486(4)
O005 C009 1.187(3)
O006 C00G 1.184(4)
C007 C00B 1.491(3)
O008 C00G 1.296(4)
O008 C00Q 1.456(5)
C00A C00B 1.480(3)
C00A C00H 1.392(4)
C00A C00J 1.379(4)
C00B C00D 1.539(3)
C00B C00E 1.534(3)
C00C C00D 1.492(3)
C00C C00G 1.531(4)
C00D H00D 0.9800
C00D C00E 1.485(3)
C00E H00E 0.9800
C00E C00F 1.488(3)
C00F C00M 1.390(5)
C00F C00P 1.378(5)
C00H C00I 1.386(3)
C00I H00I 0.9300
C00I C00N 1.387(5)
C00J H00J 0.9300
C00J C00L 1.393(4)
C00K C00R 1.493(4)
C00K C00S 1.517(5)
C00K C00V 1.497(6)
C00L H00L 0.9300
C00L C00N 1.374(6)
C00M H00M 0.9300
C00M C00O 1.392(6)
C00N H00N 0.9300
C00O H00O 0.9300
C00O C00T 1.375(8)
C00P H00P 0.9300
C00P C00U 1.382(6)
C00Q H00A 0.9600
C00Q H00B 0.9600
C00Q H00C 0.9600
C00R H00F 0.9600
C00R H00G 0.9600
C00R H00H 0.9600
C00S H00K 0.9600
C00S H00Q 0.9600
C00S H00R 0.9600
C00T H00T 0.9300
C00T C00U 1.344(8)
C00U H00U 0.9300
C00V H00S 0.9600
C00V H00V 0.9600
C00V H00W 0.9600
